data_7019995
loop_
_publ_author_name
'Tan, Bin'
'Xie, Zai-Lai'
'Feng, Mei-Ling'
'Hu, Bing'
'Wu, Zhao-Feng'
'Huang, Xiao-Ying'

_publ_section_title
;
 Ionothermal syntheses, crystal structures and properties of
 three-dimensional rare earth metal-organic frameworks with
 1,4-naphthalenedicarboxylic acid.
;
_journal_issue 35
_journal_name_full 'Dalton transactions (Cambridge, England : 2003)'
_journal_page_first 10576
_journal_page_last 10584
_journal_paper_doi 10.1039/c2dt30944k
_journal_volume 41
_journal_year 2012
_chemical_formula_moiety 'C36 H18 Cl O12 Tb2, C10 H19 N2'
_chemical_formula_sum 'C46 H37 Cl N2 O12 Tb2'
_chemical_formula_weight 1163.07
_space_group_IT_number 14
_symmetry_cell_setting monoclinic
_symmetry_space_group_name_Hall '-P 2ybc'
_symmetry_space_group_name_H-M 'P 1 21/c 1'
_atom_sites_solution_hydrogens geom
_atom_sites_solution_primary direct
_atom_sites_solution_secondary difmap
_audit_creation_method SHELXL-97
_cell_angle_alpha 90.00
_cell_angle_beta 94.582(3)
_cell_angle_gamma 90.00
_cell_formula_units_Z 4
_cell_length_a 17.6908(5)
_cell_length_b 14.8181(5)
_cell_length_c 15.8924(5)
_cell_measurement_reflns_used 11376
_cell_measurement_temperature 293(2)
_cell_measurement_theta_max 28.4205
_cell_measurement_theta_min 2.3052
_cell_volume 4152.8(2)
_computing_cell_refinement
;
CrysAlisPro, Oxford Diffraction Ltd.,
Version 1.171.33.66
;
_computing_data_collection
;
CrysAlisPro, Oxford Diffraction Ltd.,
Version 1.171.33.66
;
_computing_data_reduction
;
CrysAlisPro, Oxford Diffraction Ltd.,
Version 1.171.33.66
;
_computing_molecular_graphics 'DIAMOND. Version 3.0. Crystal Impact'
_computing_publication_material 'Windows Word 2003'
_computing_structure_refinement 'SHELXL-97 (Sheldrick, 1997)'
_computing_structure_solution 'SHELXS-97 (Sheldrick, 1990)'
_diffrn_ambient_temperature 293(2)
_diffrn_detector_area_resol_mean 16.2083
_diffrn_measured_fraction_theta_full 0.996
_diffrn_measured_fraction_theta_max 0.996
_diffrn_measurement_device_type 'Xcalibur, Eos'
_diffrn_measurement_method '\w scans'
_diffrn_radiation_monochromator graphite
_diffrn_radiation_source 'fine-focus sealed tube'
_diffrn_radiation_type MoK\a
_diffrn_radiation_wavelength 0.71073
_diffrn_reflns_av_R_equivalents 0.0185
_diffrn_reflns_av_sigmaI/netI 0.0296
_diffrn_reflns_limit_h_max 16
_diffrn_reflns_limit_h_min -21
_diffrn_reflns_limit_k_max 13
_diffrn_reflns_limit_k_min -18
_diffrn_reflns_limit_l_max 19
_diffrn_reflns_limit_l_min -19
_diffrn_reflns_number 17571
_diffrn_reflns_theta_full 26.05
_diffrn_reflns_theta_max 26.05
_diffrn_reflns_theta_min 2.69
_exptl_absorpt_coefficient_mu 3.512
_exptl_absorpt_correction_T_max 1.00000
_exptl_absorpt_correction_T_min 0.68295
_exptl_absorpt_correction_type multi-scan
_exptl_absorpt_process_details
;
CrysAlisPro, Oxford Diffraction Ltd.,
Version 1.171.33.66 (release 28-04-2010 CrysAlis171 .NET)
(compiled Apr 28 2010,14:27:37)
Empirical absorption correction using spherical harmonics,
implemented in SCALE3 ABSPACK scaling algorithm.
;
_exptl_crystal_colour colourless
_exptl_crystal_density_diffrn 1.860
_exptl_crystal_density_method 'not measured'
_exptl_crystal_description block
_exptl_crystal_F_000 2280
_exptl_crystal_size_max 0.20
_exptl_crystal_size_mid 0.18
_exptl_crystal_size_min 0.16
_refine_diff_density_max 2.448
_refine_diff_density_min -1.300
_refine_diff_density_rms 0.127
_refine_ls_extinction_method none
_refine_ls_goodness_of_fit_ref 1.053
_refine_ls_hydrogen_treatment constr
_refine_ls_matrix_type full
_refine_ls_number_parameters 605
_refine_ls_number_reflns 8185
_refine_ls_number_restraints 945
_refine_ls_restrained_S_all 1.051
_refine_ls_R_factor_all 0.0435
_refine_ls_R_factor_gt 0.0316
_refine_ls_shift/su_max 0.001
_refine_ls_shift/su_mean 0.000
_refine_ls_structure_factor_coef Fsqd
_refine_ls_weighting_details 'calc w=1/[\s^2^(Fo^2^)+(0.0364P)^2^+10.2027P] where P=(Fo^2^+2Fc^2^)/3'
_refine_ls_weighting_scheme calc
_refine_ls_wR_factor_gt 0.0767
_refine_ls_wR_factor_ref 0.0799
_reflns_number_gt 6540
_reflns_number_total 8185
_reflns_threshold_expression >2sigma(I)
_cod_data_source_file c2dt30944k.txt
_cod_data_source_block compound-8
_cod_original_sg_symbol_H-M 'P 21/c'
_cod_database_code 7019995

loop_
_symmetry_equiv_pos_as_xyz
'x, y, z'
'-x, y+1/2, -z+1/2'
'-x, -y, -z'
'x, -y-1/2, z-1/2'

loop_
_atom_site_label
_atom_site_type_symbol
_atom_site_fract_x
_atom_site_fract_y
_atom_site_fract_z
_atom_site_U_iso_or_equiv
_atom_site_adp_type
_atom_site_occupancy
_atom_site_symmetry_multiplicity
_atom_site_calc_flag
_atom_site_refinement_flags
_atom_site_disorder_assembly
_atom_site_disorder_group
Tb1 Tb 0.378340(11) 0.024710(14) -0.004440(12) 0.01434(7) Uani 1 1 d . . .
Tb2 Tb 0.117106(11) 0.011779(14) -0.001262(12) 0.01502(7) Uani 1 1 d . . .
Cl1 Cl 0.25211(7) -0.08281(8) 0.02495(8) 0.0309(3) Uani 1 1 d . . .
O1 O 0.4500(2) 0.1229(3) -0.0777(2) 0.0376(9) Uani 1 1 d . . .
O2 O 0.5753(2) 0.1053(2) -0.0652(2) 0.0372(9) Uani 1 1 d . . .
O3 O 0.3153(2) 0.1289(3) 0.0736(2) 0.0399(10) Uani 1 1 d . . .
O5 O 0.4701(2) 0.4287(3) -0.4026(2) 0.0411(10) Uani 1 1 d . . .
O4 O 0.19270(19) 0.1337(2) 0.0315(2) 0.0298(8) Uani 1 1 d . . .
O6 O 0.5951(2) 0.4313(3) -0.3846(2) 0.0399(10) Uani 1 1 d . . .
O7 O 0.29041(19) 0.4298(2) 0.3902(2) 0.0311(8) Uani 1 1 d . . .
O8 O 0.16653(18) 0.4547(2) 0.36966(19) 0.0265(8) Uani 1 1 d . . .
O9 O 0.06161(19) 0.0866(2) 0.1104(2) 0.0320(8) Uani 1 1 d . . .
O10 O -0.06361(19) 0.1003(2) 0.0871(2) 0.0326(9) Uani 1 1 d . . .
O11 O 0.0187(2) 0.4098(3) 0.4353(2) 0.0348(9) Uani 1 1 d . . .
O12 O -0.1025(2) 0.4030(3) 0.3933(2) 0.0367(9) Uani 1 1 d . . .
C1 C 0.5153(3) 0.1425(3) -0.0949(3) 0.0254(11) Uani 1 1 d . . .
C2 C 0.5225(3) 0.2165(3) -0.1592(3) 0.0240(11) Uani 1 1 d . . .
C3 C 0.4719(3) 0.2144(4) -0.2287(3) 0.0304(12) Uani 1 1 d . . .
H3A H 0.4347 0.1699 -0.2333 0.036 Uiso 1 1 calc R . .
C4 C 0.4752(3) 0.2786(4) -0.2935(3) 0.0298(12) Uani 1 1 d . . .
H4A H 0.4405 0.2757 -0.3405 0.036 Uiso 1 1 calc R . .
C5 C 0.5290(3) 0.3454(3) -0.2885(3) 0.0230(10) Uani 1 1 d . . .
C6 C 0.5805(3) 0.3534(3) -0.2147(3) 0.0224(10) Uani 1 1 d . . .
C7 C 0.5779(3) 0.2866(3) -0.1504(3) 0.0221(10) Uani 1 1 d . . .
C8 C 0.6295(3) 0.2938(4) -0.0778(3) 0.0321(12) Uani 1 1 d . . .
H8A H 0.6298 0.2500 -0.0359 0.039 Uiso 1 1 calc R . .
C9 C 0.6786(3) 0.3647(4) -0.0690(3) 0.0386(14) Uani 1 1 d . . .
H9A H 0.7117 0.3688 -0.0207 0.046 Uiso 1 1 calc R . .
C10 C 0.6801(3) 0.4309(4) -0.1308(3) 0.0384(14) Uani 1 1 d . . .
H10A H 0.7137 0.4790 -0.1230 0.046 Uiso 1 1 calc R . .
C11 C 0.6327(3) 0.4259(4) -0.2029(3) 0.0306(12) Uani 1 1 d . . .
H11A H 0.6346 0.4700 -0.2443 0.037 Uiso 1 1 calc R . .
C12 C 0.5314(3) 0.4072(3) -0.3633(3) 0.0267(11) Uani 1 1 d . . .
C13 C 0.2497(3) 0.1611(3) 0.0771(3) 0.0269(11) Uani 1 1 d . . .
C14 C 0.2400(3) 0.2329(3) 0.1416(3) 0.0246(11) Uani 1 1 d . . .
C15 C 0.2832(3) 0.2255(4) 0.2164(3) 0.0361(13) Uani 1 1 d . . .
H15A H 0.3178 0.1782 0.2236 0.043 Uiso 1 1 calc R . .
C16 C 0.2773(3) 0.2862(4) 0.2823(3) 0.0337(13) Uani 1 1 d . . .
H16A H 0.3080 0.2788 0.3321 0.040 Uiso 1 1 calc R . .
C17 C 0.2267(2) 0.3574(3) 0.2752(3) 0.0209(10) Uani 1 1 d . . .
C18 C 0.1794(2) 0.3680(3) 0.1981(3) 0.0177(9) Uani 1 1 d . . .
C19 C 0.1875(3) 0.3066(3) 0.1302(3) 0.0223(10) Uani 1 1 d . . .
C20 C 0.1437(3) 0.3217(4) 0.0528(3) 0.0341(13) Uani 1 1 d . . .
H20A H 0.1483 0.2824 0.0079 0.041 Uiso 1 1 calc R . .
C21 C 0.0947(3) 0.3930(4) 0.0432(3) 0.0357(13) Uani 1 1 d . . .
H21A H 0.0671 0.4025 -0.0083 0.043 Uiso 1 1 calc R . .
C22 C 0.0861(3) 0.4516(4) 0.1105(3) 0.0355(13) Uani 1 1 d . . .
H22A H 0.0522 0.4995 0.1036 0.043 Uiso 1 1 calc R . .
C23 C 0.1262(3) 0.4396(3) 0.1854(3) 0.0272(11) Uani 1 1 d . . .
H23A H 0.1190 0.4790 0.2297 0.033 Uiso 1 1 calc R . .
C24 C 0.2277(3) 0.4195(3) 0.3508(3) 0.0214(10) Uani 1 1 d . . .
C25 C 0.0000(3) 0.1246(3) 0.1207(3) 0.0254(11) Uani 1 1 d . . .
C26 C -0.0008(3) 0.2028(3) 0.1807(3) 0.0233(10) Uani 1 1 d . . .
C27 C 0.0397(3) 0.1949(4) 0.2577(3) 0.0326(12) Uani 1 1 d . . .
H27A H 0.0730 0.1468 0.2673 0.039 Uiso 1 1 calc R . .
C28 C 0.0316(3) 0.2581(4) 0.3223(3) 0.0326(13) Uani 1 1 d . . .
H28A H 0.0599 0.2517 0.3738 0.039 Uiso 1 1 calc R . .
C29 C -0.0176(3) 0.3293(3) 0.3098(3) 0.0253(11) Uani 1 1 d . . .
C30 C -0.0547(3) 0.3456(3) 0.2279(3) 0.0258(11) Uani 1 1 d . . .
C31 C -0.0462(3) 0.2810(3) 0.1628(3) 0.0239(10) Uani 1 1 d . . .
C32 C -0.0811(3) 0.2988(4) 0.0805(3) 0.0369(13) Uani 1 1 d . . .
H32A H -0.0771 0.2569 0.0375 0.044 Uiso 1 1 calc R . .
C33 C -0.1204(4) 0.3771(4) 0.0647(4) 0.0501(17) Uani 1 1 d . . .
H33A H -0.1424 0.3884 0.0106 0.060 Uiso 1 1 calc R . .
C34 C -0.1280(3) 0.4405(4) 0.1287(4) 0.0465(15) Uani 1 1 d . . .
H34A H -0.1546 0.4938 0.1165 0.056 Uiso 1 1 calc R . .
C35 C -0.0971(3) 0.4251(4) 0.2083(4) 0.0387(14) Uani 1 1 d . . .
H35A H -0.1039 0.4671 0.2505 0.046 Uiso 1 1 calc R . .
C36 C -0.0347(3) 0.3854(3) 0.3842(3) 0.0250(11) Uani 1 1 d . . .
N1A N 0.2341(5) -0.2679(6) 0.2708(6) 0.0658(13) Uani 0.614(4) 1 d PDU A 1
N2A N 0.3010(5) -0.1480(6) 0.2706(6) 0.0705(13) Uani 0.614(4) 1 d PDU A 1
C37A C 0.2826(6) -0.2699(10) 0.3402(7) 0.0690(14) Uani 0.614(4) 1 d PDU A 1
H37A H 0.2863 -0.3152 0.3808 0.083 Uiso 0.614(4) 1 calc PR A 1
C38A C 0.3233(7) -0.1973(8) 0.3402(6) 0.0716(13) Uani 0.614(4) 1 d PDU A 1
H38A H 0.3615 -0.1814 0.3811 0.086 Uiso 0.614(4) 1 calc PR A 1
C39A C 0.2459(6) -0.1930(6) 0.2284(6) 0.0675(13) Uani 0.614(4) 1 d PDU A 1
H39A H 0.2200 -0.1753 0.1779 0.081 Uiso 0.614(4) 1 calc PR A 1
C40A C 0.1781(6) -0.3378(8) 0.2471(8) 0.072(2) Uani 0.614(4) 1 d PDU A 1
H40A H 0.1508 -0.3219 0.1946 0.109 Uiso 0.614(4) 1 calc PR A 1
H40B H 0.1433 -0.3429 0.2902 0.109 Uiso 0.614(4) 1 calc PR A 1
H40C H 0.2034 -0.3945 0.2411 0.109 Uiso 0.614(4) 1 calc PR A 1
C41A C 0.3290(6) -0.0590(8) 0.2409(7) 0.0780(13) Uani 0.614(4) 1 d PDU A 1
H41A H 0.2853 -0.0200 0.2308 0.094 Uiso 0.614(4) 1 calc PR A 1
H41B H 0.3492 -0.0692 0.1867 0.094 Uiso 0.614(4) 1 calc PR A 1
C43A C 0.3496(7) 0.0406(10) 0.3713(8) 0.0889(15) Uani 0.614(4) 1 d PDU A 1
H43A H 0.3257 -0.0025 0.4067 0.107 Uiso 0.614(4) 1 calc PR A 1
H43B H 0.3135 0.0869 0.3520 0.107 Uiso 0.614(4) 1 calc PR A 1
C42A C 0.3886(7) -0.0067(9) 0.2954(7) 0.0807(14) Uani 0.614(4) 1 d PDU A 1
H42A H 0.4114 0.0388 0.2616 0.097 Uiso 0.614(4) 1 calc PR A 1
H42B H 0.4282 -0.0473 0.3178 0.097 Uiso 0.614(4) 1 calc PR A 1
C44A C 0.4264(7) 0.0817(10) 0.4161(7) 0.0946(16) Uani 0.614(4) 1 d PDU A 1
H44A H 0.4672 0.0396 0.4079 0.114 Uiso 0.614(4) 1 calc PR A 1
H44B H 0.4377 0.1370 0.3871 0.114 Uiso 0.614(4) 1 calc PR A 1
C45A C 0.4278(8) 0.1029(11) 0.5126(7) 0.101(2) Uani 0.614(4) 1 d PDU A 1
H45A H 0.4315 0.0471 0.5447 0.122 Uiso 0.614(4) 1 calc PR A 1
H45B H 0.4717 0.1397 0.5298 0.122 Uiso 0.614(4) 1 calc PR A 1
C46A C 0.3540(9) 0.1539(12) 0.5308(10) 0.124(3) Uani 0.614(4) 1 d PDU A 1
H46A H 0.3568 0.1719 0.5890 0.187 Uiso 0.614(4) 1 calc PR A 1
H46B H 0.3111 0.1150 0.5191 0.187 Uiso 0.614(4) 1 calc PR A 1
H46C H 0.3485 0.2065 0.4956 0.187 Uiso 0.614(4) 1 calc PR A 1
N1B N 0.2071(7) -0.2818(7) 0.2287(9) 0.0658(13) Uani 0.386(4) 1 d PDU A 2
N2B N 0.2909(7) -0.2072(9) 0.2968(9) 0.0705(13) Uani 0.386(4) 1 d PDU A 2
C37B C 0.2163(9) -0.3218(11) 0.3052(9) 0.0690(14) Uani 0.386(4) 1 d PDU A 2
H37B H 0.1910 -0.3719 0.3242 0.083 Uiso 0.386(4) 1 calc PR A 2
C38B C 0.2686(10) -0.2739(11) 0.3459(12) 0.0716(13) Uani 0.386(4) 1 d PDU A 2
H38B H 0.2879 -0.2844 0.4012 0.086 Uiso 0.386(4) 1 calc PR A 2
C39B C 0.2533(7) -0.2106(9) 0.2234(9) 0.0675(13) Uani 0.386(4) 1 d PDU A 2
H39B H 0.2573 -0.1724 0.1776 0.081 Uiso 0.386(4) 1 calc PR A 2
C40B C 0.1522(9) -0.3150(12) 0.1612(10) 0.072(2) Uani 0.386(4) 1 d PDU A 2
H40D H 0.1540 -0.2774 0.1122 0.109 Uiso 0.386(4) 1 calc PR A 2
H40E H 0.1020 -0.3134 0.1803 0.109 Uiso 0.386(4) 1 calc PR A 2
H40F H 0.1646 -0.3759 0.1471 0.109 Uiso 0.386(4) 1 calc PR A 2
C41B C 0.3500(9) -0.1418(11) 0.3262(10) 0.0780(13) Uani 0.386(4) 1 d PDU A 2
H41C H 0.3971 -0.1723 0.3440 0.094 Uiso 0.386(4) 1 calc PR A 2
H41D H 0.3340 -0.1064 0.3730 0.094 Uiso 0.386(4) 1 calc PR A 2
C42B C 0.3591(13) -0.0822(11) 0.2489(10) 0.0807(14) Uani 0.386(4) 1 d PDU A 2
H42C H 0.4108 -0.0776 0.2331 0.097 Uiso 0.386(4) 1 calc PR A 2
H42D H 0.3242 -0.0964 0.2005 0.097 Uiso 0.386(4) 1 calc PR A 2
C43B C 0.3341(12) -0.0029(14) 0.3020(12) 0.0889(15) Uani 0.386(4) 1 d PDU A 2
H43C H 0.2835 -0.0161 0.3182 0.107 Uiso 0.386(4) 1 calc PR A 2
H43D H 0.3301 0.0500 0.2659 0.107 Uiso 0.386(4) 1 calc PR A 2
C44B C 0.3849(13) 0.0232(14) 0.3847(13) 0.0946(16) Uani 0.386(4) 1 d PDU A 2
H44C H 0.3877 -0.0282 0.4227 0.114 Uiso 0.386(4) 1 calc PR A 2
H44D H 0.4360 0.0359 0.3698 0.114 Uiso 0.386(4) 1 calc PR A 2
C45B C 0.3551(11) 0.1060(14) 0.4319(13) 0.101(2) Uani 0.386(4) 1 d PDU A 2
H45C H 0.3351 0.1496 0.3904 0.122 Uiso 0.386(4) 1 calc PR A 2
H45D H 0.3134 0.0866 0.4636 0.122 Uiso 0.386(4) 1 calc PR A 2
C46B C 0.4141(15) 0.1530(16) 0.4924(16) 0.124(3) Uani 0.386(4) 1 d PDU A 2
H46D H 0.4532 0.1780 0.4609 0.187 Uiso 0.386(4) 1 calc PR A 2
H46E H 0.4360 0.1099 0.5324 0.187 Uiso 0.386(4) 1 calc PR A 2
H46F H 0.3902 0.2004 0.5217 0.187 Uiso 0.386(4) 1 calc PR A 2

loop_
_atom_site_aniso_label
_atom_site_aniso_U_11
_atom_site_aniso_U_22
_atom_site_aniso_U_33
_atom_site_aniso_U_23
_atom_site_aniso_U_13
_atom_site_aniso_U_12
Tb1 0.01540(11) 0.01414(12) 0.01370(11) -0.00009(8) 0.00266(8) 0.00073(8)
Tb2 0.01686(12) 0.01531(12) 0.01307(11) 0.00001(8) 0.00238(8) -0.00095(8)
Cl1 0.0184(6) 0.0262(6) 0.0487(8) 0.0132(6) 0.0071(5) 0.0027(5)
O1 0.026(2) 0.040(2) 0.047(2) 0.0234(18) 0.0065(17) -0.0071(17)
O2 0.030(2) 0.033(2) 0.047(2) 0.0223(18) -0.0007(17) 0.0032(16)
O3 0.024(2) 0.043(2) 0.053(3) -0.0298(19) 0.0014(17) 0.0056(17)
O5 0.037(2) 0.045(2) 0.038(2) 0.0204(18) -0.0129(17) -0.0036(18)
O4 0.0240(19) 0.029(2) 0.036(2) -0.0139(16) 0.0019(15) -0.0055(15)
O6 0.037(2) 0.049(3) 0.033(2) 0.0222(18) 0.0031(17) -0.0088(18)
O7 0.0227(19) 0.043(2) 0.0274(19) -0.0150(16) -0.0008(14) 0.0009(16)
O8 0.0258(18) 0.037(2) 0.0175(17) -0.0067(15) 0.0040(13) 0.0064(15)
O9 0.028(2) 0.036(2) 0.033(2) -0.0130(16) 0.0082(15) 0.0023(16)
O10 0.026(2) 0.036(2) 0.037(2) -0.0179(17) 0.0087(15) -0.0090(16)
O11 0.036(2) 0.041(2) 0.027(2) -0.0157(16) 0.0053(16) -0.0165(17)
O12 0.031(2) 0.042(2) 0.038(2) -0.0210(17) 0.0128(16) -0.0068(17)
C1 0.022(3) 0.025(3) 0.030(3) 0.009(2) 0.003(2) 0.000(2)
C2 0.019(2) 0.025(3) 0.028(3) 0.009(2) 0.0032(19) 0.0010(19)
C3 0.020(3) 0.033(3) 0.038(3) 0.012(2) -0.002(2) -0.008(2)
C4 0.026(3) 0.037(3) 0.025(3) 0.012(2) -0.006(2) -0.005(2)
C5 0.023(3) 0.026(3) 0.020(2) 0.009(2) 0.0011(19) 0.002(2)
C6 0.021(2) 0.026(3) 0.021(2) 0.0023(19) 0.0045(19) -0.0016(19)
C7 0.017(2) 0.026(3) 0.023(3) 0.007(2) 0.0036(19) 0.0014(19)
C8 0.031(3) 0.038(3) 0.026(3) 0.011(2) 0.000(2) -0.004(2)
C9 0.034(3) 0.052(4) 0.029(3) 0.001(3) -0.006(2) -0.006(3)
C10 0.037(3) 0.039(3) 0.039(3) -0.001(3) 0.003(2) -0.017(3)
C11 0.033(3) 0.033(3) 0.026(3) 0.007(2) 0.003(2) -0.006(2)
C12 0.029(3) 0.027(3) 0.024(3) 0.008(2) 0.000(2) -0.003(2)
C13 0.024(3) 0.023(3) 0.034(3) -0.007(2) 0.006(2) -0.003(2)
C14 0.021(3) 0.028(3) 0.026(3) -0.011(2) 0.005(2) -0.001(2)
C15 0.031(3) 0.034(3) 0.042(3) -0.015(2) -0.004(2) 0.014(2)
C16 0.031(3) 0.040(3) 0.029(3) -0.010(2) -0.006(2) 0.013(2)
C17 0.016(2) 0.023(3) 0.023(3) -0.0059(19) 0.0031(18) 0.0015(18)
C18 0.017(2) 0.018(2) 0.019(2) -0.0024(18) 0.0041(17) -0.0007(18)
C19 0.021(2) 0.024(3) 0.023(3) -0.0093(19) 0.0026(19) -0.0011(19)
C20 0.046(3) 0.035(3) 0.021(3) -0.009(2) -0.003(2) 0.000(2)
C21 0.040(3) 0.045(3) 0.021(3) -0.002(2) -0.008(2) 0.008(3)
C22 0.044(3) 0.028(3) 0.034(3) 0.003(2) -0.002(2) 0.012(2)
C23 0.025(3) 0.025(3) 0.031(3) -0.006(2) 0.004(2) 0.005(2)
C24 0.021(2) 0.025(3) 0.019(2) -0.0004(19) 0.0021(18) -0.0016(19)
C25 0.030(3) 0.028(3) 0.019(2) -0.006(2) 0.007(2) -0.008(2)
C26 0.022(3) 0.029(3) 0.020(3) -0.008(2) 0.0077(19) -0.006(2)
C27 0.029(3) 0.036(3) 0.033(3) -0.012(2) -0.003(2) 0.008(2)
C28 0.035(3) 0.043(3) 0.019(3) -0.011(2) -0.004(2) 0.007(2)
C29 0.023(3) 0.029(3) 0.025(3) -0.014(2) 0.007(2) -0.008(2)
C30 0.025(3) 0.025(3) 0.029(3) -0.005(2) 0.006(2) -0.003(2)
C31 0.020(2) 0.026(3) 0.026(3) -0.005(2) 0.0055(19) -0.006(2)
C32 0.047(4) 0.041(3) 0.023(3) -0.002(2) 0.002(2) -0.007(3)
C33 0.054(4) 0.055(4) 0.039(4) 0.016(3) -0.007(3) -0.005(3)
C34 0.048(4) 0.041(4) 0.051(4) 0.011(3) 0.004(3) 0.010(3)
C35 0.039(3) 0.028(3) 0.050(4) -0.003(3) 0.009(3) 0.000(2)
C36 0.031(3) 0.022(3) 0.023(3) -0.008(2) 0.011(2) -0.007(2)
N1A 0.077(3) 0.056(3) 0.068(3) 0.011(2) 0.027(2) 0.013(2)
N2A 0.083(3) 0.063(2) 0.069(3) 0.009(2) 0.024(2) 0.011(2)
C37A 0.081(3) 0.061(3) 0.067(3) 0.012(2) 0.025(2) 0.015(2)
C38A 0.083(3) 0.063(3) 0.071(3) 0.010(2) 0.022(2) 0.015(2)
C39A 0.079(3) 0.060(3) 0.067(3) 0.010(2) 0.024(2) 0.013(2)
C40A 0.076(4) 0.062(4) 0.083(4) -0.001(4) 0.027(4) 0.009(4)
C41A 0.088(3) 0.069(3) 0.079(3) 0.009(2) 0.024(2) 0.010(2)
C43A 0.100(3) 0.080(3) 0.089(3) 0.010(2) 0.021(3) 0.011(3)
C42A 0.091(3) 0.073(3) 0.081(3) 0.010(2) 0.025(2) 0.011(2)
C44A 0.105(3) 0.085(3) 0.096(3) 0.010(3) 0.020(3) 0.007(3)
C45A 0.111(4) 0.090(4) 0.104(4) 0.020(3) 0.020(4) 0.011(4)
C46A 0.136(6) 0.106(6) 0.134(6) 0.017(6) 0.028(6) 0.007(6)
N1B 0.077(3) 0.056(3) 0.068(3) 0.011(2) 0.027(2) 0.013(2)
N2B 0.083(3) 0.063(2) 0.069(3) 0.009(2) 0.024(2) 0.011(2)
C37B 0.081(3) 0.061(3) 0.067(3) 0.012(2) 0.025(2) 0.015(2)
C38B 0.083(3) 0.063(3) 0.071(3) 0.010(2) 0.022(2) 0.015(2)
C39B 0.079(3) 0.060(3) 0.067(3) 0.010(2) 0.024(2) 0.013(2)
C40B 0.076(4) 0.062(4) 0.083(4) -0.001(4) 0.027(4) 0.009(4)
C41B 0.088(3) 0.069(3) 0.079(3) 0.009(2) 0.024(2) 0.010(2)
C42B 0.091(3) 0.073(3) 0.081(3) 0.010(2) 0.025(2) 0.011(2)
C43B 0.100(3) 0.080(3) 0.089(3) 0.010(2) 0.021(3) 0.011(3)
C44B 0.105(3) 0.085(3) 0.096(3) 0.010(3) 0.020(3) 0.007(3)
C45B 0.111(4) 0.090(4) 0.104(4) 0.020(3) 0.020(4) 0.011(4)
C46B 0.136(6) 0.106(6) 0.134(6) 0.017(6) 0.028(6) 0.007(6)

loop_
_atom_type_symbol
_atom_type_description
_atom_type_scat_dispersion_real
_atom_type_scat_dispersion_imag
_atom_type_scat_source
C C 0.0033 0.0016 'International Tables Vol C Tables 4.2.6.8 and 6.1.1.4'
H H 0.0000 0.0000 'International Tables Vol C Tables 4.2.6.8 and 6.1.1.4'
N N 0.0061 0.0033 'International Tables Vol C Tables 4.2.6.8 and 6.1.1.4'
O O 0.0106 0.0060 'International Tables Vol C Tables 4.2.6.8 and 6.1.1.4'
Cl Cl 0.1484 0.1585 'International Tables Vol C Tables 4.2.6.8 and 6.1.1.4'
Tb Tb -0.1723 4.1537 'International Tables Vol C Tables 4.2.6.8 and 6.1.1.4'

loop_
_geom_angle_atom_site_label_1
_geom_angle_atom_site_label_2
_geom_angle_atom_site_label_3
_geom_angle
_geom_angle_site_symmetry_1
_geom_angle_site_symmetry_3
O7 Tb1 O1 79.29(12) 4_565 .
O7 Tb1 O5 145.42(14) 4_565 4_566
O1 Tb1 O5 77.33(14) . 4_566
O7 Tb1 O6 77.68(13) 4_565 2_644
O1 Tb1 O6 80.79(15) . 2_644
O5 Tb1 O6 122.60(13) 4_566 2_644
O7 Tb1 O3 82.42(13) 4_565 .
O1 Tb1 O3 99.01(15) . .
O5 Tb1 O3 76.53(13) 4_566 .
O6 Tb1 O3 159.79(13) 2_644 .
O7 Tb1 O2 141.21(13) 4_565 3_655
O1 Tb1 O2 124.95(13) . 3_655
O5 Tb1 O2 73.35(14) 4_566 3_655
O6 Tb1 O2 77.48(14) 2_644 3_655
O3 Tb1 O2 117.45(14) . 3_655
O7 Tb1 Cl1 77.67(9) 4_565 .
O1 Tb1 Cl1 156.53(9) . .
O5 Tb1 Cl1 125.25(11) 4_566 .
O6 Tb1 Cl1 89.98(11) 2_644 .
O3 Tb1 Cl1 82.33(10) . .
O2 Tb1 Cl1 73.01(9) 3_655 .
O11 Tb2 O4 96.36(13) 4_565 .
O11 Tb2 O10 80.88(14) 4_565 3
O4 Tb2 O10 155.60(13) . 3
O11 Tb2 O8 80.15(12) 4_565 4_565
O4 Tb2 O8 77.24(12) . 4_565
O10 Tb2 O8 78.40(12) 3 4_565
O11 Tb2 O9 75.11(12) 4_565 .
O4 Tb2 O9 74.29(12) . .
O10 Tb2 O9 127.26(12) 3 .
O8 Tb2 O9 139.52(13) 4_565 .
O11 Tb2 O12 122.98(13) 4_565 2_545
O4 Tb2 O12 117.82(13) . 2_545
O10 Tb2 O12 82.86(13) 3 2_545
O8 Tb2 O12 147.35(13) 4_565 2_545
O9 Tb2 O12 72.69(13) . 2_545
O11 Tb2 Cl1 161.79(9) 4_565 .
O4 Tb2 Cl1 83.34(9) . .
O10 Tb2 Cl1 91.87(9) 3 .
O8 Tb2 Cl1 82.05(9) 4_565 .
O9 Tb2 Cl1 121.84(9) . .
O12 Tb2 Cl1 72.04(9) 2_545 .
Tb2 Cl1 Tb1 112.00(4) . .
C1 O1 Tb1 144.8(3) . .
C1 O2 Tb1 142.7(3) . 3_655
C13 O3 Tb1 139.4(3) . .
C12 O5 Tb1 164.3(4) . 4_565
C13 O4 Tb2 144.3(3) . .
C12 O6 Tb1 128.0(3) . 2_654
C24 O7 Tb1 158.9(3) . 4_566
C24 O8 Tb2 133.1(3) . 4_566
C25 O9 Tb2 136.6(3) . .
C25 O10 Tb2 140.1(3) . 3
C36 O11 Tb2 162.5(4) . 4_566
C36 O12 Tb2 112.7(3) . 2
O1 C1 O2 126.0(5) . .
O1 C1 C2 116.7(4) . .
O2 C1 C2 117.4(4) . .
C3 C2 C7 119.8(4) . .
C3 C2 C1 116.5(4) . .
C7 C2 C1 123.8(4) . .
C2 C3 C4 120.9(5) . .
C2 C3 H3A 119.5 . .
C4 C3 H3A 119.5 . .
C5 C4 C3 121.0(4) . .
C5 C4 H4A 119.5 . .
C3 C4 H4A 119.5 . .
C4 C5 C6 120.1(4) . .
C4 C5 C12 117.2(4) . .
C6 C5 C12 122.8(4) . .
C11 C6 C7 119.2(4) . .
C11 C6 C5 122.4(4) . .
C7 C6 C5 118.4(4) . .
C8 C7 C6 118.4(4) . .
C8 C7 C2 121.9(4) . .
C6 C7 C2 119.7(4) . .
C9 C8 C7 120.4(5) . .
C9 C8 H8A 119.8 . .
C7 C8 H8A 119.8 . .
C8 C9 C10 121.4(5) . .
C8 C9 H9A 119.3 . .
C10 C9 H9A 119.3 . .
C11 C10 C9 120.5(5) . .
C11 C10 H10A 119.7 . .
C9 C10 H10A 119.7 . .
C10 C11 C6 120.1(5) . .
C10 C11 H11A 120.0 . .
C6 C11 H11A 120.0 . .
O5 C12 O6 123.7(5) . .
O5 C12 C5 118.3(4) . .
O6 C12 C5 118.0(4) . .
O3 C13 O4 123.3(5) . .
O3 C13 C14 117.1(4) . .
O4 C13 C14 119.5(4) . .
C15 C14 C19 118.9(4) . .
C15 C14 C13 116.8(5) . .
C19 C14 C13 124.3(4) . .
C14 C15 C16 122.2(5) . .
C14 C15 H15A 118.9 . .
C16 C15 H15A 118.9 . .
C15 C16 C17 121.4(5) . .
C15 C16 H16A 119.3 . .
C17 C16 H16A 119.3 . .
C16 C17 C18 118.8(4) . .
C16 C17 C24 115.7(4) . .
C18 C17 C24 125.5(4) . .
C19 C18 C23 118.3(4) . .
C19 C18 C17 119.3(4) . .
C23 C18 C17 122.4(4) . .
C20 C19 C18 118.4(4) . .
C20 C19 C14 122.2(4) . .
C18 C19 C14 119.5(4) . .
C21 C20 C19 121.1(5) . .
C21 C20 H20A 119.5 . .
C19 C20 H20A 119.5 . .
C20 C21 C22 120.2(5) . .
C20 C21 H21A 119.9 . .
C22 C21 H21A 119.9 . .
C23 C22 C21 120.8(5) . .
C23 C22 H22A 119.6 . .
C21 C22 H22A 119.6 . .
C22 C23 C18 121.3(5) . .
C22 C23 H23A 119.4 . .
C18 C23 H23A 119.4 . .
O7 C24 O8 125.5(4) . .
O7 C24 C17 115.5(4) . .
O8 C24 C17 119.1(4) . .
O9 C25 O10 125.2(5) . .
O9 C25 C26 118.9(4) . .
O10 C25 C26 115.8(5) . .
C27 C26 C31 119.6(4) . .
C27 C26 C25 118.0(5) . .
C31 C26 C25 122.3(4) . .
C26 C27 C28 121.2(5) . .
C26 C27 H27A 119.4 . .
C28 C27 H27A 119.4 . .
C29 C28 C27 120.5(5) . .
C29 C28 H28A 119.7 . .
C27 C28 H28A 119.8 . .
C28 C29 C30 120.0(4) . .
C28 C29 C36 118.7(5) . .
C30 C29 C36 121.2(5) . .
C35 C30 C31 118.9(5) . .
C35 C30 C29 122.4(5) . .
C31 C30 C29 118.6(5) . .
C32 C31 C30 118.5(5) . .
C32 C31 C26 122.0(5) . .
C30 C31 C26 119.4(4) . .
C33 C32 C31 120.2(5) . .
C33 C32 H32A 119.9 . .
C31 C32 H32A 119.9 . .
C32 C33 C34 120.9(6) . .
C32 C33 H33A 119.5 . .
C34 C33 H33A 119.5 . .
C35 C34 C33 120.6(6) . .
C35 C34 H34A 119.7 . .
C33 C34 H34A 119.7 . .
C34 C35 C30 120.8(5) . .
C34 C35 H35A 119.6 . .
C30 C35 H35A 119.6 . .
O11 C36 O12 123.3(4) . .
O11 C36 C29 118.9(5) . .
O12 C36 C29 117.7(4) . .
C39A N1A C37A 108.8(12) . .
C39A N1A C40A 126.5(11) . .
C37A N1A C40A 124.8(9) . .
C39A N2A C38A 107.3(10) . .
C39A N2A C41A 122.3(8) . .
C38A N2A C41A 130.3(11) . .
C38A C37A N1A 107.4(13) . .
C38A C37A H37A 126.3 . .
N1A C37A H37A 126.3 . .
C37A C38A N2A 108.8(13) . .
C37A C38A H38A 125.6 . .
N2A C38A H38A 125.6 . .
N2A C39A N1A 107.7(10) . .
N2A C39A H39A 126.1 . .
N1A C39A H39A 126.1 . .
N1A C40A H40A 109.5 . .
N1A C40A H40B 109.5 . .
H40A C40A H40B 109.5 . .
N1A C40A H40C 109.5 . .
H40A C40A H40C 109.5 . .
H40B C40A H40C 109.5 . .
N2A C41A C42A 120.1(11) . .
N2A C41A H41A 107.3 . .
C42A C41A H41A 107.3 . .
N2A C41A H41B 107.3 . .
C42A C41A H41B 107.3 . .
H41A C41A H41B 106.9 . .
C42A C43A C44A 95.7(8) . .
C42A C43A H43A 112.6 . .
C44A C43A H43A 112.6 . .
C42A C43A H43B 112.6 . .
C44A C43A H43B 112.6 . .
H43A C43A H43B 110.1 . .
C41A C42A C43A 109.4(10) . .
C41A C42A H42A 109.8 . .
C43A C42A H42A 109.8 . .
C41A C42A H42B 109.8 . .
C43A C42A H42B 109.8 . .
H42A C42A H42B 108.2 . .
C45A C44A C43A 117.3(9) . .
C45A C44A H44A 108.0 . .
C43A C44A H44A 108.0 . .
C45A C44A H44B 108.0 . .
C43A C44A H44B 108.0 . .
H44A C44A H44B 107.2 . .
C46A C45A C44A 109.4(9) . .
C46A C45A H45A 109.8 . .
C44A C45A H45A 109.8 . .
C46A C45A H45B 109.8 . .
C44A C45A H45B 109.8 . .
H45A C45A H45B 108.2 . .
C45A C46A H46A 109.5 . .
C45A C46A H46B 109.5 . .
H46A C46A H46B 109.5 . .
C45A C46A H46C 109.5 . .
H46A C46A H46C 109.5 . .
H46B C46A H46C 109.5 . .
C39B N1B C37B 111.8(16) . .
C39B N1B C40B 125.9(14) . .
C37B N1B C40B 122.3(11) . .
C39B N2B C38B 110.0(12) . .
C39B N2B C41B 127.7(12) . .
C38B N2B C41B 122.3(13) . .
C38B C37B N1B 103.9(16) . .
C38B C37B H37B 128.1 . .
N1B C37B H37B 128.1 . .
C37B C38B N2B 110.1(16) . .
C37B C38B H38B 124.9 . .
N2B C38B H38B 124.9 . .
N2B C39B N1B 104.2(12) . .
N2B C39B H39B 127.9 . .
N1B C39B H39B 127.9 . .
N1B C40B H40D 109.5 . .
N1B C40B H40E 109.5 . .
H40D C40B H40E 109.5 . .
N1B C40B H40F 109.5 . .
H40D C40B H40F 109.5 . .
H40E C40B H40F 109.5 . .
N2B C41B C42B 104.0(13) . .
N2B C41B H41C 111.0 . .
C42B C41B H41C 111.0 . .
N2B C41B H41D 111.0 . .
C42B C41B H41D 111.0 . .
H41C C41B H41D 109.0 . .
C43B C42B C41B 86.9(13) . .
C43B C42B H42C 114.2 . .
C41B C42B H42C 114.2 . .
C43B C42B H42D 114.2 . .
C41B C42B H42D 114.2 . .
H42C C42B H42D 111.3 . .
C42B C43B C44B 118.4(13) . .
C42B C43B H43C 107.7 . .
C44B C43B H43C 107.7 . .
C42B C43B H43D 107.7 . .
C44B C43B H43D 107.7 . .
H43C C43B H43D 107.1 . .
C45B C44B C43B 113.7(12) . .
C45B C44B H44C 108.8 . .
C43B C44B H44C 108.8 . .
C45B C44B H44D 108.8 . .
C43B C44B H44D 108.8 . .
H44C C44B H44D 107.7 . .
C46B C45B C44B 114.9(11) . .
C46B C45B H45C 108.5 . .
C44B C45B H45C 108.5 . .
C46B C45B H45D 108.5 . .
C44B C45B H45D 108.5 . .
H45C C45B H45D 107.5 . .
C45B C46B H46D 109.5 . .
C45B C46B H46E 109.5 . .
H46D C46B H46E 109.5 . .
C45B C46B H46F 109.5 . .
H46D C46B H46F 109.5 . .
H46E C46B H46F 109.5 . .

loop_
_geom_bond_atom_site_label_1
_geom_bond_atom_site_label_2
_geom_bond_distance
_geom_bond_site_symmetry_2
Tb1 O7 2.294(3) 4_565
Tb1 O1 2.305(3) .
Tb1 O5 2.305(3) 4_566
Tb1 O6 2.320(3) 2_644
Tb1 O3 2.320(3) .
Tb1 O2 2.338(3) 3_655
Tb1 Cl1 2.8125(12) .
Tb2 O11 2.263(3) 4_565
Tb2 O4 2.283(3) .
Tb2 O10 2.305(3) 3
Tb2 O8 2.346(3) 4_565
Tb2 O9 2.371(3) .
Tb2 O12 2.384(3) 2_545
Tb2 Cl1 2.7718(12) .
O1 C1 1.244(6) .
O2 C1 1.254(6) .
O2 Tb1 2.338(3) 3_655
O3 C13 1.261(6) .
O5 C12 1.248(6) .
O5 Tb1 2.305(3) 4_565
O4 C13 1.261(6) .
O6 C12 1.255(6) .
O6 Tb1 2.320(3) 2_654
O7 C24 1.239(5) .
O7 Tb1 2.294(3) 4_566
O8 C24 1.259(5) .
O8 Tb2 2.346(3) 4_566
O9 C25 1.248(6) .
O10 C25 1.259(6) .
O10 Tb2 2.305(3) 3
O11 C36 1.249(6) .
O11 Tb2 2.263(3) 4_566
O12 C36 1.246(6) .
O12 Tb2 2.384(3) 2
C1 C2 1.510(6) .
C2 C3 1.366(7) .
C2 C7 1.428(7) .
C3 C4 1.407(7) .
C3 H3A 0.9300 .
C4 C5 1.370(7) .
C4 H4A 0.9300 .
C5 C6 1.431(6) .
C5 C12 1.503(6) .
C6 C11 1.419(7) .
C6 C7 1.427(6) .
C7 C8 1.416(6) .
C8 C9 1.362(7) .
C8 H8A 0.9300 .
C9 C10 1.389(8) .
C9 H9A 0.9300 .
C10 C11 1.368(7) .
C10 H10A 0.9300 .
C11 H11A 0.9300 .
C13 C14 1.496(6) .
C14 C15 1.367(7) .
C14 C19 1.436(7) .
C15 C16 1.391(7) .
C15 H15A 0.9300 .
C16 C17 1.382(7) .
C16 H16A 0.9300 .
C17 C18 1.436(6) .
C17 C24 1.512(6) .
C18 C19 1.427(6) .
C18 C23 1.422(6) .
C19 C20 1.417(7) .
C20 C21 1.367(7) .
C20 H20A 0.9300 .
C21 C22 1.395(7) .
C21 H21A 0.9300 .
C22 C23 1.349(7) .
C22 H22A 0.9300 .
C23 H23A 0.9300 .
C25 C26 1.503(6) .
C26 C27 1.372(7) .
C26 C31 1.425(7) .
C27 C28 1.406(7) .
C27 H27A 0.9300 .
C28 C29 1.372(7) .
C28 H28A 0.9300 .
C29 C30 1.432(7) .
C29 C36 1.495(6) .
C30 C35 1.418(7) .
C30 C31 1.426(7) .
C31 C32 1.426(7) .
C32 C33 1.365(8) .
C32 H32A 0.9300 .
C33 C34 1.400(9) .
C33 H33A 0.9300 .
C34 C35 1.358(8) .
C34 H34A 0.9300 .
C35 H35A 0.9300 .
N1A C39A 1.323(9) .
N1A C37A 1.343(9) .
N1A C40A 1.462(13) .
N2A C39A 1.318(12) .
N2A C38A 1.357(9) .
N2A C41A 1.499(13) .
C37A C38A 1.295(18) .
C37A H37A 0.9300 .
C38A H38A 0.9300 .
C39A H39A 0.9300 .
C40A H40A 0.9600 .
C40A H40B 0.9600 .
C40A H40C 0.9600 .
C41A C42A 1.521(9) .
C41A H41A 0.9700 .
C41A H41B 0.9700 .
C43A C42A 1.598(9) .
C43A C44A 1.604(9) .
C43A H43A 0.9700 .
C43A H43B 0.9700 .
C42A H42A 0.9700 .
C42A H42B 0.9700 .
C44A C45A 1.564(9) .
C44A H44A 0.9700 .
C44A H44B 0.9700 .
C45A C46A 1.557(9) .
C45A H45A 0.9700 .
C45A H45B 0.9700 .
C46A H46A 0.9600 .
C46A H46B 0.9600 .
C46A H46C 0.9600 .
N1B C39B 1.341(10) .
N1B C37B 1.350(10) .
N1B C40B 1.473(15) .
N2B C39B 1.297(13) .
N2B C38B 1.339(10) .
N2B C41B 1.473(14) .
C37B C38B 1.30(2) .
C37B H37B 0.9300 .
C38B H38B 0.9300 .
C39B H39B 0.9300 .
C40B H40D 0.9600 .
C40B H40E 0.9600 .
C40B H40F 0.9600 .
C41B C42B 1.533(10) .
C41B H41C 0.9700 .
C41B H41D 0.9700 .
C42B C43B 1.533(10) .
C42B H42C 0.9700 .
C42B H42D 0.9700 .
C43B C44B 1.580(10) .
C43B H43C 0.9700 .
C43B H43D 0.9700 .
C44B C45B 1.553(10) .
C44B H44C 0.9700 .
C44B H44D 0.9700 .
C45B C46B 1.529(10) .
C45B H45C 0.9700 .
C45B H45D 0.9700 .
C46B H46D 0.9600 .
C46B H46E 0.9600 .
C46B H46F 0.9600 .

loop_
_geom_torsion_atom_site_label_1
_geom_torsion_atom_site_label_2
_geom_torsion_atom_site_label_3
_geom_torsion_atom_site_label_4
_geom_torsion
_geom_torsion_site_symmetry_1
O11 Tb2 Cl1 Tb1 63.8(3) 4_565
O4 Tb2 Cl1 Tb1 -26.32(10) .
O10 Tb2 Cl1 Tb1 129.68(10) 3
O8 Tb2 Cl1 Tb1 51.67(9) 4_565
O9 Tb2 Cl1 Tb1 -93.15(11) .
O12 Tb2 Cl1 Tb1 -148.44(11) 2_545
O7 Tb1 Cl1 Tb2 -38.98(10) 4_565
O1 Tb1 Cl1 Tb2 -50.1(3) .
O5 Tb1 Cl1 Tb2 112.37(12) 4_566
O6 Tb1 Cl1 Tb2 -116.37(10) 2_644
O3 Tb1 Cl1 Tb2 44.88(11) .
O2 Tb1 Cl1 Tb2 166.72(12) 3_655
O7 Tb1 O1 C1 -154.3(6) 4_565
O5 Tb1 O1 C1 51.4(6) 4_566
O6 Tb1 O1 C1 -75.2(6) 2_644
O3 Tb1 O1 C1 125.3(6) .
O2 Tb1 O1 C1 -7.6(7) 3_655
Cl1 Tb1 O1 C1 -143.2(5) .
O7 Tb1 O3 C13 31.3(6) 4_565
O1 Tb1 O3 C13 109.1(6) .
O5 Tb1 O3 C13 -176.3(6) 4_566
O6 Tb1 O3 C13 21.3(9) 2_644
O2 Tb1 O3 C13 -113.5(6) 3_655
Cl1 Tb1 O3 C13 -47.2(6) .
O11 Tb2 O4 C13 162.4(6) 4_565
O10 Tb2 O4 C13 -115.7(6) 3
O8 Tb2 O4 C13 -119.2(6) 4_565
O9 Tb2 O4 C13 89.8(6) .
O12 Tb2 O4 C13 29.7(6) 2_545
Cl1 Tb2 O4 C13 -35.9(6) .
O11 Tb2 O9 C25 17.0(5) 4_565
O4 Tb2 O9 C25 118.2(5) .
O10 Tb2 O9 C25 -48.9(5) 3
O8 Tb2 O9 C25 71.2(5) 4_565
O12 Tb2 O9 C25 -115.3(5) 2_545
Cl1 Tb2 O9 C25 -170.3(4) .
Tb1 O1 C1 O2 -4.6(10) .
Tb1 O1 C1 C2 173.9(4) .
Tb1 O2 C1 O1 18.0(10) 3_655
Tb1 O2 C1 C2 -160.4(4) 3_655
O1 C1 C2 C3 -42.8(7) .
O2 C1 C2 C3 135.8(5) .
O1 C1 C2 C7 137.0(5) .
O2 C1 C2 C7 -44.4(7) .
C7 C2 C3 C4 2.2(8) .
C1 C2 C3 C4 -178.0(5) .
C2 C3 C4 C5 -0.5(9) .
C3 C4 C5 C6 -3.0(8) .
C3 C4 C5 C12 176.1(5) .
C4 C5 C6 C11 -174.3(5) .
C12 C5 C6 C11 6.7(8) .
C4 C5 C6 C7 4.6(7) .
C12 C5 C6 C7 -174.5(5) .
C11 C6 C7 C8 -1.8(7) .
C5 C6 C7 C8 179.3(5) .
C11 C6 C7 C2 176.1(5) .
C5 C6 C7 C2 -2.8(7) .
C3 C2 C7 C8 177.3(5) .
C1 C2 C7 C8 -2.5(8) .
C3 C2 C7 C6 -0.5(8) .
C1 C2 C7 C6 179.7(5) .
C6 C7 C8 C9 2.0(8) .
C2 C7 C8 C9 -175.9(5) .
C7 C8 C9 C10 -0.7(9) .
C8 C9 C10 C11 -0.8(9) .
C9 C10 C11 C6 0.9(9) .
C7 C6 C11 C10 0.4(8) .
C5 C6 C11 C10 179.3(5) .
Tb1 O5 C12 O6 20.4(18) 4_565
Tb1 O5 C12 C5 -156.8(11) 4_565
Tb1 O6 C12 O5 2.7(8) 2_654
Tb1 O6 C12 C5 179.8(3) 2_654
C4 C5 C12 O5 36.4(7) .
C6 C5 C12 O5 -144.5(5) .
C4 C5 C12 O6 -140.9(5) .
C6 C5 C12 O6 38.2(7) .
Tb1 O3 C13 O4 4.2(9) .
Tb1 O3 C13 C14 -178.0(4) .
Tb2 O4 C13 O3 61.8(8) .
Tb2 O4 C13 C14 -115.9(5) .
O3 C13 C14 C15 -35.0(7) .
O4 C13 C14 C15 142.9(5) .
O3 C13 C14 C19 146.6(5) .
O4 C13 C14 C19 -35.6(8) .
C19 C14 C15 C16 0.9(9) .
C13 C14 C15 C16 -177.6(5) .
C14 C15 C16 C17 0.3(9) .
C15 C16 C17 C18 0.2(8) .
C15 C16 C17 C24 -178.5(5) .
C16 C17 C18 C19 -1.9(7) .
C24 C17 C18 C19 176.7(4) .
C16 C17 C18 C23 -179.6(5) .
C24 C17 C18 C23 -1.1(7) .
C23 C18 C19 C20 1.7(7) .
C17 C18 C19 C20 -176.1(4) .
C23 C18 C19 C14 -179.2(4) .
C17 C18 C19 C14 3.0(7) .
C15 C14 C19 C20 176.5(5) .
C13 C14 C19 C20 -5.1(8) .
C15 C14 C19 C18 -2.5(7) .
C13 C14 C19 C18 175.9(4) .
C18 C19 C20 C21 -0.1(8) .
C14 C19 C20 C21 -179.2(5) .
C19 C20 C21 C22 -1.2(9) .
C20 C21 C22 C23 0.8(9) .
C21 C22 C23 C18 0.9(8) .
C19 C18 C23 C22 -2.2(7) .
C17 C18 C23 C22 175.6(5) .
Tb1 O7 C24 O8 7.0(13) 4_566
Tb1 O7 C24 C17 -171.6(7) 4_566
Tb2 O8 C24 O7 -35.6(7) 4_566
Tb2 O8 C24 C17 143.0(3) 4_566
C16 C17 C24 O7 33.2(7) .
C18 C17 C24 O7 -145.4(5) .
C16 C17 C24 O8 -145.5(5) .
C18 C17 C24 O8 35.9(7) .
Tb2 O9 C25 O10 35.1(8) .
Tb2 O9 C25 C26 -148.1(4) .
Tb2 O10 C25 O9 3.0(9) 3
Tb2 O10 C25 C26 -173.9(3) 3
O9 C25 C26 C27 -44.9(7) .
O10 C25 C26 C27 132.2(5) .
O9 C25 C26 C31 139.8(5) .
O10 C25 C26 C31 -43.1(7) .
C31 C26 C27 C28 6.3(8) .
C25 C26 C27 C28 -169.2(5) .
C26 C27 C28 C29 0.4(9) .
C27 C28 C29 C30 -7.2(8) .
C27 C28 C29 C36 169.3(5) .
C28 C29 C30 C35 -170.5(5) .
C36 C29 C30 C35 13.1(7) .
C28 C29 C30 C31 7.0(7) .
C36 C29 C30 C31 -169.4(4) .
C35 C30 C31 C32 -0.4(7) .
C29 C30 C31 C32 -178.0(4) .
C35 C30 C31 C26 177.2(5) .
C29 C30 C31 C26 -0.4(7) .
C27 C26 C31 C32 171.3(5) .
C25 C26 C31 C32 -13.4(7) .
C27 C26 C31 C30 -6.1(7) .
C25 C26 C31 C30 169.1(4) .
C30 C31 C32 C33 1.4(8) .
C26 C31 C32 C33 -176.1(5) .
C31 C32 C33 C34 -0.9(9) .
C32 C33 C34 C35 -0.7(10) .
C33 C34 C35 C30 1.7(9) .
C31 C30 C35 C34 -1.2(8) .
C29 C30 C35 C34 176.3(5) .
Tb2 O11 C36 O12 -97.0(12) 4_566
Tb2 O11 C36 C29 85.4(12) 4_566
Tb2 O12 C36 O11 11.7(6) 2
Tb2 O12 C36 C29 -170.7(3) 2
C28 C29 C36 O11 45.1(7) .
C30 C29 C36 O11 -138.5(5) .
C28 C29 C36 O12 -132.6(5) .
C30 C29 C36 O12 43.8(7) .
C39A N1A C37A C38A 0.1(2) .
C40A N1A C37A C38A 180.0(2) .
N1A C37A C38A N2A 0.1(3) .
C39A N2A C38A C37A -0.2(3) .
C41A N2A C38A C37A 179.7(2) .
C38A N2A C39A N1A 0.2(3) .
C41A N2A C39A N1A -179.6(2) .
C37A N1A C39A N2A -0.2(3) .
C40A N1A C39A N2A 179.9(2) .
C39A N2A C41A C42A 175.3(8) .
C38A N2A C41A C42A -4.5(9) .
N2A C41A C42A C43A -76.4(13) .
C44A C43A C42A C41A 176.6(11) .
C42A C43A C44A C45A -156.1(12) .
C43A C44A C45A C46A -46.3(19) .
C39B N1B C37B C38B -0.1(2) .
C40B N1B C37B C38B 179.9(2) .
N1B C37B C38B N2B 0.0(3) .
C39B N2B C38B C37B 0.1(3) .
C41B N2B C38B C37B -179.9(2) .
C38B N2B C39B N1B -0.2(3) .
C41B N2B C39B N1B 179.9(2) .
C37B N1B C39B N2B 0.2(3) .
C40B N1B C39B N2B -179.8(2) .
C39B N2B C41B C42B -2.7(12) .
C38B N2B C41B C42B 177.4(12) .
N2B C41B C42B C43B 118.6(11) .
C41B C42B C43B C44B 62(2) .
C42B C43B C44B C45B 178(2) .
C43B C44B C45B C46B -160(2) .
